data_7047364
loop_
_publ_author_name
'Canaj, Angelos B.'
'Tzimopoulos, Demetrios I.'
'Kalofolias, Dimitris A.'
'Siczek, Milosz'
'Lis, Tadeusz'
'Murrie, Mark'
'Milios, Constantinos J.'

_publ_section_title
;
 Heterometallic lanthanide-centred [NiLn<sup>III</sup>] rings.
;
_journal_issue 37
_journal_name_full 'Dalton transactions (Cambridge, England : 2003)'
_journal_page_first 12863
_journal_page_last 12867
_journal_paper_doi 10.1039/c8dt02855a
_journal_volume 47
_journal_year 2018
_chemical_formula_moiety 'C84 H82 N16 Ni6 O16 Y, 0.5(Cl O4), 0.5 (N O3), 2.5(H2 O), 1.4(C2 N H3)'
_chemical_formula_sum 'C86.8 H91.2 Cl0.5 N17.9 Ni6 O22 Y'
_chemical_formula_weight 2196.07
_space_group_crystal_system triclinic
_space_group_IT_number 2
_space_group_name_Hall '-P 1'
_space_group_name_H-M_alt 'P -1'
_symmetry_space_group_name_Hall '-P 1'
_symmetry_space_group_name_H-M 'P -1'
_atom_sites_solution_hydrogens mixed
_audit_creation_method SHELXL-2018/1
_audit_update_record
;
2018-08-21 deposited with the CCDC.
2018-08-24 downloaded from the CCDC.
;
_cell_angle_alpha 81.20(5)
_cell_angle_beta 78.03(4)
_cell_angle_gamma 75.30(4)
_cell_formula_units_Z 2
_cell_length_a 13.078(6)
_cell_length_b 17.030(9)
_cell_length_c 22.287(9)
_cell_measurement_reflns_used 2735
_cell_measurement_temperature 82(2)
_cell_measurement_theta_max 25.49
_cell_measurement_theta_min 2.75
_cell_volume 4670(4)
_computing_cell_refinement
;
CrysAlisPro, Agilent Technologies,
Version 1.171.36.21 (release 14-08-2012 CrysAlis171 .NET)
(compiled Sep 14 2012,17:21:16)
;
_computing_data_collection
;
CrysAlisPro, Agilent Technologies,
Version 1.171.36.21 (release 14-08-2012 CrysAlis171 .NET)
(compiled Sep 14 2012,17:21:16)
;
_computing_molecular_graphics 'Diamond - Crystal and Molecular Structure Visualization'
_computing_publication_material SHELXL-2018/1
_computing_structure_refinement 'SHELXL-2018/1 (Sheldrick, 2018)'
_computing_structure_solution 'SHELXS (Sheldrick, 2018)'
_diffrn_ambient_temperature 82(2)
_diffrn_measured_fraction_theta_full 0.999
_diffrn_measured_fraction_theta_max 0.992
_diffrn_measurement_device_type 'Xcalibur R with Ruby CCD detector'
_diffrn_measurement_method /w
_diffrn_radiation_type MoK\a
_diffrn_radiation_wavelength 0.71073
_diffrn_reflns_av_R_equivalents 0.1236
_diffrn_reflns_av_unetI/netI 0.2708
_diffrn_reflns_Laue_measured_fraction_full 0.999
_diffrn_reflns_Laue_measured_fraction_max 0.992
_diffrn_reflns_limit_h_max 15
_diffrn_reflns_limit_h_min -15
_diffrn_reflns_limit_k_max 20
_diffrn_reflns_limit_k_min -20
_diffrn_reflns_limit_l_max 27
_diffrn_reflns_limit_l_min -23
_diffrn_reflns_number 35517
_diffrn_reflns_point_group_measured_fraction_full 0.999
_diffrn_reflns_point_group_measured_fraction_max 0.992
_diffrn_reflns_theta_full 25.500
_diffrn_reflns_theta_max 25.624
_diffrn_reflns_theta_min 2.750
_exptl_absorpt_coefficient_mu 1.892
_exptl_absorpt_correction_T_max 0.964
_exptl_absorpt_correction_T_min 0.728
_exptl_absorpt_correction_type analytical
_exptl_absorpt_process_details
;
CrysAlisPro, Agilent Technologies,
Version 1.171.36.21 (release 14-08-2012 CrysAlis171 .NET)
(compiled Sep 14 2012,17:21:16)
Analytical numeric absorption correction using a multifaceted crystal
            model based on expressions derived by R.C. Clark & J.S. Reid.
(Clark, R. C. & Reid, J. S. (1995). Acta Cryst. A51, 887-897)
;
_exptl_crystal_colour brown
_exptl_crystal_density_diffrn 1.562
_exptl_crystal_description plate
_exptl_crystal_F_000 2258
_exptl_crystal_size_max 0.32
_exptl_crystal_size_mid 0.10
_exptl_crystal_size_min 0.02
_refine_diff_density_max 0.795
_refine_diff_density_min -0.617
_refine_diff_density_rms 0.129
_refine_ls_extinction_method none
_refine_ls_goodness_of_fit_ref 1.000
_refine_ls_hydrogen_treatment constr
_refine_ls_matrix_type full
_refine_ls_number_parameters 1264
_refine_ls_number_reflns 17476
_refine_ls_number_restraints 51
_refine_ls_restrained_S_all 1.000
_refine_ls_R_factor_all 0.2277
_refine_ls_R_factor_gt 0.0962
_refine_ls_shift/su_max 0.002
_refine_ls_shift/su_mean 0.000
_refine_ls_structure_factor_coef Fsqd
_refine_ls_weighting_details 'w=1/[\s^2^(Fo^2^)+(0.0401P)^2^] where P=(Fo^2^+2Fc^2^)/3'
_refine_ls_weighting_scheme calc
_refine_ls_wR_factor_gt 0.1430
_refine_ls_wR_factor_ref 0.1904
_reflns_Friedel_coverage 0.000
_reflns_number_gt 7521
_reflns_number_total 17476
_reflns_threshold_expression 'I > 2\s(I)'
_cod_data_source_file c8dt02855a2.cif
_cod_data_source_block at2830ra
_cod_depositor_comments 'Adding full bibliography for 7047364--7047366.cif.'
_cod_original_formula_sum 'C86.80 H91.20 Cl0.50 N17.90 Ni6 O22 Y'
_cod_database_code 7047364
_shelx_shelxl_version_number 2018/1
_shelx_space_group_comment
;
The symmetry employed for this shelxl refinement is uniquely defined
by the following loop, which should always be used as a source of
symmetry information in preference to the above space-group names.
They are only intended as comments.
;

loop_
_space_group_symop_operation_xyz
'x, y, z'
'-x, -y, -z'

loop_
_atom_site_label
_atom_site_type_symbol
_atom_site_fract_x
_atom_site_fract_y
_atom_site_fract_z
_atom_site_U_iso_or_equiv
_atom_site_adp_type
_atom_site_occupancy
_atom_site_site_symmetry_order
_atom_site_calc_flag
_atom_site_refinement_flags_posn
_atom_site_refinement_flags_adp
_atom_site_refinement_flags_occupancy
_atom_site_disorder_assembly
_atom_site_disorder_group
Y Y 0.50285(8) 0.25568(6) 0.24687(5) 0.0250(3) Uani 1 1 d . . . . .
Ni1 Ni 0.54170(10) 0.07004(8) 0.27276(6) 0.0279(4) Uani 1 1 d . . . . .
Ni2 Ni 0.51121(10) 0.17447(8) 0.37732(6) 0.0268(4) Uani 1 1 d . . . . .
Ni3 Ni 0.34666(10) 0.36834(8) 0.36721(6) 0.0280(4) Uani 1 1 d . . . . .
Ni4 Ni 0.37490(10) 0.42590(8) 0.20953(6) 0.0311(4) Uani 1 1 d . . . . .
Ni5 Ni 0.58465(10) 0.35171(8) 0.12836(6) 0.0297(4) Uani 1 1 d . . . . .
Ni6 Ni 0.65889(10) 0.14141(8) 0.12821(6) 0.0256(3) Uani 1 1 d . . . . .
C1A C 0.8360(7) 0.0179(6) 0.1630(4) 0.024(3) Uani 1 1 d . . . . .
C2A C 0.9193(8) -0.0493(7) 0.1827(5) 0.032(3) Uani 1 1 d . . . . .
C3A C 0.9216(9) -0.1102(7) 0.2324(5) 0.048(3) Uani 1 1 d . . . . .
H3A H 0.857796 -0.113340 0.261235 0.058 Uiso 1 1 calc R U . . .
C4A C 1.0169(9) -0.1661(7) 0.2397(5) 0.051(4) Uani 1 1 d . . . . .
H4A H 1.018874 -0.207411 0.273611 0.061 Uiso 1 1 calc R U . . .
C5A C 1.1098(10) -0.1611(8) 0.1967(6) 0.058(4) Uani 1 1 d . . . . .
H5A H 1.174757 -0.199813 0.201927 0.070 Uiso 1 1 calc R U . . .
C6A C 1.1110(8) -0.1020(8) 0.1468(5) 0.050(4) Uani 1 1 d . . . . .
H6A H 1.175193 -0.099301 0.118219 0.060 Uiso 1 1 calc R U . . .
C7A C 1.0149(8) -0.0467(6) 0.1400(5) 0.033(3) Uani 1 1 d . . . . .
C8A C 0.9919(9) 0.0222(6) 0.0920(5) 0.033(3) Uani 1 1 d . . . . .
C9A C 1.0049(8) 0.1133(7) 0.0087(5) 0.036(3) Uani 1 1 d . . . . .
C10A C 1.0662(8) 0.1450(7) -0.0432(5) 0.041(3) Uani 1 1 d . . . . .
H10A H 1.139963 0.118988 -0.053677 0.049 Uiso 1 1 calc R U . . .
C11A C 1.0245(8) 0.2122(7) -0.0798(5) 0.047(3) Uani 1 1 d . . . . .
H11A H 1.068375 0.232167 -0.115470 0.056 Uiso 1 1 calc R U . . .
C12A C 0.9164(8) 0.2515(7) -0.0644(5) 0.044(3) Uani 1 1 d . . . . .
H12A H 0.887128 0.298485 -0.089843 0.053 Uiso 1 1 calc R U . . .
C13A C 0.8532(8) 0.2239(6) -0.0141(5) 0.032(3) Uani 1 1 d . . . . .
H13A H 0.780034 0.251824 -0.004324 0.038 Uiso 1 1 calc R U . . .
C14A C 0.8945(8) 0.1537(6) 0.0243(5) 0.029(3) Uani 1 1 d . . . . .
C15A C 0.8821(8) 0.0609(7) 0.1086(5) 0.032(3) Uani 1 1 d . . . . .
N1A N 0.7319(6) 0.0443(5) 0.1835(4) 0.029(2) Uani 1 1 d . . . . .
N2A N 1.0548(6) 0.0456(5) 0.0437(4) 0.037(2) Uani 1 1 d . . . . .
N3A N 0.8310(6) 0.1239(5) 0.0755(4) 0.028(2) Uani 1 1 d . . . . .
O1A O 0.6827(5) 0.0031(4) 0.2315(3) 0.0293(18) Uani 1 1 d . . . . .
C1B C 0.2131(8) 0.2809(6) 0.4560(5) 0.031(3) Uani 1 1 d . . . . .
C2B C 0.1535(8) 0.2331(7) 0.5038(5) 0.036(3) Uani 1 1 d . . . . .
C3B C 0.1847(9) 0.1577(7) 0.5345(5) 0.046(3) Uani 1 1 d . . . . .
H3B H 0.257258 0.127978 0.526598 0.056 Uiso 1 1 calc R U . . .
C4B C 0.1075(9) 0.1244(7) 0.5781(6) 0.059(4) Uani 1 1 d . . . . .
H4B H 0.126663 0.071267 0.599067 0.071 Uiso 1 1 calc R U . . .
C5B C 0.0028(10) 0.1713(9) 0.5897(6) 0.065(4) Uani 1 1 d . . . . .
H5B H -0.048875 0.149776 0.619765 0.079 Uiso 1 1 calc R U . . .
C6B C -0.0291(9) 0.2483(8) 0.5591(6) 0.057(4) Uani 1 1 d . . . . .
H6B H -0.101061 0.279032 0.567810 0.068 Uiso 1 1 calc R U . . .
C7B C 0.0457(9) 0.2788(8) 0.5160(5) 0.045(3) Uani 1 1 d . . . . .
C8B C 0.0358(8) 0.3561(7) 0.4769(5) 0.038(3) Uani 1 1 d . . . . .
C9B C -0.0237(9) 0.4832(7) 0.4297(6) 0.042(3) Uani 1 1 d . . . . .
C10B C -0.1091(9) 0.5518(9) 0.4222(6) 0.058(4) Uani 1 1 d . . . . .
H10B H -0.178028 0.552364 0.446604 0.069 Uiso 1 1 calc R U . . .
C11B C -0.0943(9) 0.6173(8) 0.3805(6) 0.059(4) Uani 1 1 d . . . . .
H11B H -0.152484 0.662955 0.375745 0.071 Uiso 1 1 calc R U . . .
C12B C 0.0094(9) 0.6166(7) 0.3441(6) 0.052(4) Uani 1 1 d . . . . .
H12B H 0.019578 0.661915 0.314743 0.062 Uiso 1 1 calc R U . . .
C13B C 0.0941(8) 0.5519(6) 0.3509(5) 0.036(3) Uani 1 1 d . . . . .
H13B H 0.162564 0.553004 0.326303 0.043 Uiso 1 1 calc R U . . .
C14B C 0.0816(8) 0.4834(7) 0.3938(5) 0.039(3) Uani 1 1 d . . . . .
C15B C 0.1403(8) 0.3558(7) 0.4409(5) 0.034(3) Uani 1 1 d . . . . .
N1B N 0.3118(6) 0.2686(5) 0.4274(4) 0.030(2) Uani 1 1 d . . . . .
N2B N -0.0455(7) 0.4184(6) 0.4727(5) 0.045(3) Uani 1 1 d . . . . .
N3B N 0.1659(6) 0.4162(5) 0.4007(4) 0.030(2) Uani 1 1 d . . . . .
O1B O 0.3818(5) 0.2027(4) 0.4437(3) 0.0317(18) Uani 1 1 d . . . . .
C1C C 0.3513(7) 0.5351(6) 0.3633(5) 0.027(3) Uani 1 1 d . . . . .
C2C C 0.3289(7) 0.6244(6) 0.3611(5) 0.026(3) Uani 1 1 d . . . . .
C3C C 0.3047(8) 0.6846(6) 0.3142(5) 0.035(3) Uani 1 1 d . . . . .
H3C H 0.302747 0.671130 0.274658 0.042 Uiso 1 1 calc R U . . .
C4C C 0.2832(8) 0.7659(6) 0.3259(5) 0.035(3) Uani 1 1 d . . . . .
H4C H 0.264957 0.808356 0.294268 0.042 Uiso 1 1 calc R U . . .
C5C C 0.2881(7) 0.7859(7) 0.3842(5) 0.031(3) Uani 1 1 d . . . . .
H5C H 0.274263 0.841620 0.391040 0.037 Uiso 1 1 calc R U . . .
C6C C 0.3130(7) 0.7253(7) 0.4317(5) 0.031(3) Uani 1 1 d . . . . .
H6C H 0.315983 0.738721 0.471026 0.037 Uiso 1 1 calc R U . . .
C7C C 0.3333(8) 0.6448(6) 0.4198(5) 0.028(3) Uani 1 1 d . . . . .
C8C C 0.3529(7) 0.5678(6) 0.4609(5) 0.026(3) Uani 1 1 d . . . . .
C9C C 0.3741(7) 0.4764(6) 0.5440(5) 0.026(3) Uani 1 1 d . . . . .
C10C C 0.3799(7) 0.4582(7) 0.6080(5) 0.034(3) Uani 1 1 d . . . . .
H10C H 0.377973 0.501063 0.631184 0.041 Uiso 1 1 calc R U . . .
C11C C 0.3879(8) 0.3820(7) 0.6363(5) 0.034(3) Uani 1 1 d . . . . .
H11C H 0.389266 0.371948 0.679308 0.041 Uiso 1 1 calc R U . . .
C12C C 0.3945(7) 0.3167(7) 0.6025(5) 0.038(3) Uani 1 1 d . . . . .
H12C H 0.402199 0.262685 0.622659 0.046 Uiso 1 1 calc R U . . .
C13C C 0.3897(7) 0.3309(6) 0.5400(5) 0.027(3) Uani 1 1 d . . . . .
H13C H 0.392900 0.286895 0.517581 0.033 Uiso 1 1 calc R U . . .
C14C C 0.3800(7) 0.4110(6) 0.5097(5) 0.026(3) Uani 1 1 d . . . . .
C15C C 0.3616(7) 0.5021(6) 0.4253(5) 0.021(2) Uani 1 1 d . . . . .
N1C N 0.3567(6) 0.4829(5) 0.3251(4) 0.024(2) Uani 1 1 d . . . . .
N2C N 0.3606(6) 0.5566(5) 0.5200(4) 0.026(2) Uani 1 1 d . . . . .
N3C N 0.3735(6) 0.4257(5) 0.4486(4) 0.027(2) Uani 1 1 d . . . . .
O1C O 0.3404(5) 0.5130(4) 0.2687(3) 0.0325(18) Uani 1 1 d . . . . .
C1D C 0.6029(7) 0.1893(6) 0.0095(5) 0.022(2) Uani 1 1 d . U . . .
C2D C 0.5896(7) 0.2177(6) -0.0541(5) 0.026(3) Uani 1 1 d . . . . .
C3D C 0.5722(8) 0.2957(6) -0.0856(5) 0.034(3) Uani 1 1 d . . . . .
H3D H 0.569246 0.341956 -0.065805 0.041 Uiso 1 1 calc R U . . .
C4D C 0.5593(8) 0.3041(7) -0.1470(5) 0.039(3) Uani 1 1 d . . . . .
H4D H 0.546313 0.356736 -0.169469 0.047 Uiso 1 1 calc R U . . .
C5D C 0.5656(8) 0.2351(7) -0.1752(5) 0.035(3) Uani 1 1 d . . . . .
H5D H 0.556529 0.242418 -0.217044 0.041 Uiso 1 1 calc R U . . .
C6D C 0.5844(8) 0.1564(7) -0.1456(5) 0.037(3) Uani 1 1 d . . . . .
H6D H 0.588894 0.110474 -0.166325 0.044 Uiso 1 1 calc R U . . .
C7D C 0.5965(7) 0.1478(6) -0.0831(5) 0.026(3) Uani 1 1 d . . . . .
C8D C 0.6160(7) 0.0735(6) -0.0405(5) 0.025(3) Uani 1 1 d . . . . .
C9D C 0.6462(7) -0.0549(6) 0.0048(5) 0.029(3) Uani 1 1 d . . . . .
C10D C 0.6631(7) -0.1404(6) 0.0016(5) 0.030(3) Uani 1 1 d . . . . .
H10D H 0.665207 -0.159170 -0.036733 0.035 Uiso 1 1 calc R U . . .
C11D C 0.6761(8) -0.1955(7) 0.0516(6) 0.040(3) Uani 1 1 d . . . . .
H11D H 0.685526 -0.251982 0.048424 0.049 Uiso 1 1 calc R U . . .
C12D C 0.6757(7) -0.1684(6) 0.1087(5) 0.029(3) Uani 1 1 d . . . . .
H12D H 0.683733 -0.206944 0.144039 0.035 Uiso 1 1 calc R U . . .
C13D C 0.6637(7) -0.0868(6) 0.1135(5) 0.026(3) Uani 1 1 d . . . . .
H13D H 0.665490 -0.070008 0.151958 0.031 Uiso 1 1 calc R U . . .
C14D C 0.6489(8) -0.0280(6) 0.0627(5) 0.028(3) Uani 1 1 d . . . . .
C15D C 0.6165(7) 0.1010(6) 0.0177(5) 0.023(2) Uani 1 1 d . . . . .
N1D N 0.6087(6) 0.2239(5) 0.0565(4) 0.024(2) Uani 1 1 d . . . . .
N2D N 0.6307(6) -0.0028(5) -0.0477(4) 0.030(2) Uani 1 1 d . . . . .
N3D N 0.6362(6) 0.0528(5) 0.0677(4) 0.026(2) Uani 1 1 d . . . . .
O1D O 0.6048(5) 0.3031(4) 0.0484(3) 0.0301(18) Uani 1 1 d . . . . .
C1E C 0.4312(8) 0.1306(6) 0.1701(5) 0.031(3) Uani 1 1 d . . . . .
H1EA H 0.443026 0.138788 0.124439 0.037 Uiso 1 1 calc R U . . .
H1EB H 0.365043 0.170546 0.185617 0.037 Uiso 1 1 calc R U . . .
C2E C 0.4155(8) 0.0457(6) 0.1914(5) 0.031(3) Uani 1 1 d . . . . .
H2EA H 0.347545 0.040372 0.181274 0.037 Uiso 1 1 calc R U . . .
H2EB H 0.475250 0.005601 0.169887 0.037 Uiso 1 1 calc R U . . .
C3E C 0.3318(8) 0.1253(6) 0.3401(5) 0.034(3) Uani 1 1 d . . . . .
H3EA H 0.267119 0.168834 0.351484 0.040 Uiso 1 1 calc R U . . .
H3EB H 0.346208 0.088742 0.377922 0.040 Uiso 1 1 calc R U . . .
C4E C 0.3110(7) 0.0766(6) 0.2934(5) 0.035(3) Uani 1 1 d . . . . .
H4EA H 0.265638 0.038835 0.315345 0.042 Uiso 1 1 calc R U . . .
H4EB H 0.270888 0.114622 0.263503 0.042 Uiso 1 1 calc R U . . .
C5E C 0.4670(8) -0.0668(6) 0.3473(5) 0.033(3) Uani 1 1 d . . . . .
H5EA H 0.403512 -0.042672 0.377042 0.040 Uiso 1 1 calc R U . . .
H5EB H 0.491790 -0.125136 0.361851 0.040 Uiso 1 1 calc R U . . .
C6E C 0.4378(9) -0.0584(6) 0.2838(5) 0.040(3) Uani 1 1 d . . . . .
H6EA H 0.498748 -0.088701 0.255548 0.048 Uiso 1 1 calc R U . . .
H6EB H 0.375066 -0.081993 0.286429 0.048 Uiso 1 1 calc R U . . .
N1E N 0.4122(6) 0.0286(5) 0.2594(4) 0.027(2) Uani 1 1 d . . . . .
O1E O 0.5196(5) 0.1458(4) 0.1907(3) 0.0251(17) Uani 1 1 d . . . . .
O2E O 0.4202(5) 0.1605(4) 0.3152(3) 0.0275(17) Uani 1 1 d . . . . .
O3E O 0.5520(5) -0.0243(4) 0.3425(3) 0.0349(19) Uani 1 1 d . . . . .
H3E H 0.545707 -0.004344 0.375705 0.052 Uiso 1 1 calc R U . . .
C1F C 0.7208(8) 0.1109(6) 0.3156(5) 0.029(3) Uani 1 1 d . . . . .
H1FA H 0.778912 0.110531 0.279184 0.035 Uiso 1 1 calc R U . . .
H1FB H 0.721185 0.053591 0.332425 0.035 Uiso 1 1 calc R U . . .
C2F C 0.7421(7) 0.1565(6) 0.3650(4) 0.026(3) Uani 1 1 d . . . . .
H2FA H 0.797791 0.119900 0.386814 0.031 Uiso 1 1 calc R U . . .
H2FB H 0.769954 0.204529 0.344426 0.031 Uiso 1 1 calc R U . . .
C3F C 0.5862(7) 0.3226(6) 0.3580(4) 0.026(3) Uani 1 1 d . . . . .
H3FA H 0.564204 0.381164 0.364541 0.031 Uiso 1 1 calc R U . . .
H3FB H 0.646637 0.315675 0.322744 0.031 Uiso 1 1 calc R U . . .
C4F C 0.6234(8) 0.2730(6) 0.4154(5) 0.032(3) Uani 1 1 d . . . . .
H4FA H 0.690484 0.285945 0.420594 0.039 Uiso 1 1 calc R U . . .
H4FB H 0.568146 0.288014 0.452081 0.039 Uiso 1 1 calc R U . . .
C5F C 0.6389(8) 0.1305(6) 0.4693(5) 0.033(3) Uani 1 1 d . . . . .
H5FA H 0.579422 0.156148 0.500679 0.040 Uiso 1 1 calc R U . . .
H5FB H 0.707028 0.122002 0.484791 0.040 Uiso 1 1 calc R U . . .
C6F C 0.6220(8) 0.0486(6) 0.4586(5) 0.036(3) Uani 1 1 d . . . . .
H6FA H 0.688512 0.017717 0.434494 0.043 Uiso 1 1 calc R U . . .
H6FB H 0.606331 0.016027 0.498713 0.043 Uiso 1 1 calc R U . . .
N1F N 0.6425(6) 0.1843(5) 0.4111(4) 0.032(2) Uani 1 1 d . . . . .
O1F O 0.6206(5) 0.1486(4) 0.2973(3) 0.0279(17) Uani 1 1 d . . . . .
O2F O 0.4986(5) 0.2980(4) 0.3438(3) 0.0245(17) Uani 1 1 d . . . . .
O3F O 0.5349(5) 0.0608(4) 0.4259(3) 0.0312(18) Uani 1 1 d . . . . .
C1G C 0.3711(8) 0.3380(6) 0.1107(5) 0.037(3) Uani 1 1 d . . . . .
H1GA H 0.383268 0.286013 0.092719 0.045 Uiso 1 1 calc R U . . .
H1GB H 0.393004 0.379273 0.077534 0.045 Uiso 1 1 calc R U . . .
C2G C 0.2521(8) 0.3663(7) 0.1380(5) 0.039(3) Uani 1 1 d . U . . .
H2GA H 0.212072 0.391566 0.104082 0.047 Uiso 1 1 calc R U . . .
H2GB H 0.224083 0.318180 0.158171 0.047 Uiso 1 1 calc R U . . .
C3G C 0.2348(8) 0.3244(6) 0.2760(5) 0.038(3) Uani 1 1 d . . . . .
H3GA H 0.193235 0.310697 0.317086 0.046 Uiso 1 1 calc R U . . .
H3GB H 0.249887 0.277080 0.252063 0.046 Uiso 1 1 calc R U . . .
C4G C 0.1685(9) 0.3997(7) 0.2425(5) 0.051(3) Uani 1 1 d . . . . .
H4GA H 0.103529 0.386255 0.234465 0.061 Uiso 1 1 calc R U . . .
H4GB H 0.145023 0.444704 0.269167 0.061 Uiso 1 1 calc R U . . .
C5G C 0.2866(10) 0.5386(7) 0.1141(6) 0.053(4) Uani 1 1 d . . . . .
H5GA H 0.299923 0.510499 0.076522 0.063 Uiso 1 1 calc R U . . .
H5GB H 0.267178 0.598151 0.102145 0.063 Uiso 1 1 calc R U . . .
C6G C 0.1939(9) 0.5124(7) 0.1607(5) 0.054(4) Uani 1 1 d . U . . .
H6GA H 0.172094 0.546821 0.195303 0.065 Uiso 1 1 calc R U . . .
H6GB H 0.131123 0.518807 0.140588 0.065 Uiso 1 1 calc R U . . .
N1G N 0.2317(7) 0.4263(5) 0.1839(4) 0.040(3) Uani 1 1 d . . . . .
O1G O 0.4341(5) 0.3265(4) 0.1584(3) 0.0296(18) Uani 1 1 d . . . . .
O2G O 0.3346(5) 0.3403(4) 0.2832(3) 0.0279(17) Uani 1 1 d . . . . .
O3G O 0.3791(6) 0.5187(4) 0.1403(3) 0.043(2) Uani 1 1 d . . . . .
H3G H 0.432015 0.498375 0.114422 0.065 Uiso 1 1 calc R U . . .
C1H C 0.5865(7) 0.4503(6) 0.2199(5) 0.032(3) Uani 1 1 d . . . . .
H1HA H 0.581539 0.458291 0.263584 0.039 Uiso 1 1 calc R U . . .
H1HB H 0.548527 0.501815 0.199147 0.039 Uiso 1 1 calc R U . . .
C2H C 0.7057(8) 0.4303(6) 0.1886(5) 0.034(3) Uani 1 1 d . U . . .
H2HA H 0.731335 0.481394 0.177272 0.041 Uiso 1 1 calc R U . . .
H2HB H 0.749170 0.394616 0.218052 0.041 Uiso 1 1 calc R U . . .
C3H C 0.7608(8) 0.2477(6) 0.1826(5) 0.037(3) Uani 1 1 d . . . . .
H3HA H 0.813311 0.194432 0.181093 0.045 Uiso 1 1 calc R U . . .
H3HB H 0.750135 0.264735 0.224415 0.045 Uiso 1 1 calc R U . . .
C4H C 0.8045(8) 0.3106(7) 0.1353(5) 0.040(3) Uani 1 1 d . . . . .
H4HA H 0.868503 0.320907 0.147014 0.048 Uiso 1 1 calc R U . . .
H4HB H 0.826464 0.289532 0.094386 0.048 Uiso 1 1 calc R U . . .
C5H C 0.6317(9) 0.5044(7) 0.0685(5) 0.045(3) Uani 1 1 d . . . . .
H5HA H 0.616488 0.542761 0.100183 0.054 Uiso 1 1 calc R U . . .
H5HB H 0.636799 0.536253 0.027405 0.054 Uiso 1 1 calc R U . . .
C6H C 0.7377(8) 0.4420(6) 0.0734(5) 0.040(3) Uani 1 1 d . . . . .
H6HA H 0.759402 0.409413 0.037811 0.048 Uiso 1 1 calc R U . . .
H6HB H 0.795100 0.470186 0.073682 0.048 Uiso 1 1 calc R U . . .
N1H N 0.7207(7) 0.3881(5) 0.1317(4) 0.035(2) Uani 1 1 d . . . . .
O1H O 0.5370(5) 0.3872(4) 0.2170(3) 0.0261(17) Uani 1 1 d . . . . .
O2H O 0.6598(5) 0.2393(4) 0.1706(3) 0.0264(17) Uani 1 1 d . . . . .
O3H O 0.5470(6) 0.4624(4) 0.0776(3) 0.0359(19) Uani 1 1 d . . . . .
N1 N 0.1680(12) -0.0202(9) 0.4427(7) 0.127(6) Uani 1 1 d D . . . .
C1 C 0.0990(14) 0.0346(10) 0.4347(8) 0.097(6) Uani 1 1 d D . . . .
C2 C 0.0213(13) 0.1042(11) 0.4287(8) 0.149(9) Uani 1 1 d D . . . .
H2A H 0.008786 0.115015 0.386003 0.224 Uiso 1 1 calc R U . . .
H2B H 0.044470 0.150017 0.439125 0.224 Uiso 1 1 calc R U . . .
H2C H -0.045282 0.097625 0.456528 0.224 Uiso 1 1 calc R U . . .
N1X N -0.1342(19) 0.4961(17) 0.2732(13) 0.067(8) Uiso 0.4 1 d D . P A 1
C1X C -0.134(3) 0.554(2) 0.2395(17) 0.084(12) Uiso 0.4 1 d D . P A 1
C2X C -0.171(3) 0.623(2) 0.2034(19) 0.138(18) Uiso 0.4 1 d D . P A 1
H2XA H -0.156672 0.669957 0.217146 0.206 Uiso 0.4 1 calc R U P A 1
H2XB H -0.249053 0.630258 0.206291 0.206 Uiso 0.4 1 calc R U P A 1
H2XC H -0.135764 0.617022 0.160502 0.206 Uiso 0.4 1 calc R U P A 1
O1W O 0.7152(7) -0.1566(6) 0.3385(5) 0.063(3) Uani 0.75 1 d . . P . .
H1WA H 0.654386 -0.123593 0.351071 0.095 Uiso 0.75 1 d R U P . .
H1WB H 0.712985 -0.173139 0.303813 0.095 Uiso 0.75 1 d R U P . .
Cl1 Cl 0.0060(9) 0.2186(10) 0.2652(7) 0.252(14) Uani 0.5 1 d D . P B 1
O1T O -0.0688(18) 0.2795(13) 0.2645(12) 0.129(10) Uiso 0.5 1 d D . P B 1
O2T O -0.0225(16) 0.1516(13) 0.2729(11) 0.152(12) Uani 0.5 1 d D . P B 1
O3T O 0.0719(18) 0.2162(15) 0.2142(9) 0.134(12) Uani 0.5 1 d D . P B 1
O4T O 0.0506(14) 0.2225(14) 0.3109(9) 0.166(14) Uani 0.5 1 d D . P B 1
N1S N -0.125(3) 0.348(3) 0.3376(16) 0.18(3) Uiso 0.25 1 d D . P C 2
O1S O -0.107(9) 0.307(4) 0.388(2) 0.44(7) Uiso 0.25 1 d D . P C 2
O2S O -0.133(4) 0.423(3) 0.331(2) 0.17(2) Uiso 0.25 1 d D . P C 2
O3S O -0.133(3) 0.314(2) 0.2947(16) 0.066(10) Uiso 0.25 1 d D . P C 2
N1O N 0.092(3) 0.170(2) 0.171(2) 0.14(3) Uiso 0.25 1 d D . P D 3
O1O O 0.095(7) 0.192(5) 0.115(2) 0.37(6) Uiso 0.25 1 d D . P D 3
O2O O 0.027(4) 0.129(3) 0.200(3) 0.19(3) Uiso 0.25 1 d D . P D 3
O3O O 0.155(4) 0.189(4) 0.197(3) 0.17(3) Uiso 0.25 1 d D . P D 3
O2W O 0.102(3) -0.018(2) 0.2884(18) 0.099(14) Uiso 0.25 1 d . . P E 4
O3W O -0.027(5) 0.301(4) 0.334(3) 0.14(2) Uiso 0.25 1 d . . P F 5
O4W O 0.079(3) 0.307(2) 0.0459(18) 0.096(13) Uiso 0.25 1 d . . P G 6
O5W O -0.088(6) 0.593(5) 0.072(4) 0.09(2) Uiso 0.125 1 d . . P H 7
O6W O 0.069(6) 0.393(5) -0.011(4) 0.09(2) Uiso 0.125 1 d . . P I 8
O7W O -0.003(3) 0.288(2) 0.2191(18) 0.074(11) Uiso 0.25 1 d . . P J 9
O8W O -0.223(3) 0.732(2) 0.2438(17) 0.081(12) Uiso 0.25 1 d . . P K 10
O10W O -0.313(4) 0.774(3) 0.259(2) 0.142(19) Uiso 0.25 1 d . . P K 10

loop_
_atom_site_aniso_label
_atom_site_aniso_U_11
_atom_site_aniso_U_22
_atom_site_aniso_U_33
_atom_site_aniso_U_23
_atom_site_aniso_U_13
_atom_site_aniso_U_12
Y 0.0281(6) 0.0240(6) 0.0222(6) -0.0071(5) -0.0053(5) -0.0015(5)
Ni1 0.0330(8) 0.0265(8) 0.0244(9) -0.0076(7) -0.0042(6) -0.0050(7)
Ni2 0.0306(8) 0.0261(8) 0.0222(8) -0.0067(7) -0.0032(6) -0.0028(7)
Ni3 0.0296(8) 0.0275(8) 0.0265(9) -0.0104(7) -0.0037(6) -0.0024(6)
Ni4 0.0426(9) 0.0255(8) 0.0242(9) -0.0093(7) -0.0102(7) 0.0012(7)
Ni5 0.0406(9) 0.0269(8) 0.0221(8) -0.0080(7) -0.0061(7) -0.0050(7)
Ni6 0.0310(8) 0.0228(8) 0.0213(8) -0.0072(7) -0.0048(6) 0.0000(6)
C1A 0.020(6) 0.031(6) 0.021(6) -0.008(5) -0.009(5) 0.005(5)
C2A 0.035(7) 0.043(7) 0.018(6) -0.016(6) -0.003(5) 0.000(6)
C3A 0.041(8) 0.055(9) 0.043(9) -0.007(7) -0.009(6) 0.002(7)
C4A 0.052(8) 0.051(8) 0.038(8) 0.008(7) -0.010(7) 0.005(7)
C5A 0.050(9) 0.056(9) 0.048(9) 0.007(8) -0.009(7) 0.015(7)
C6A 0.031(7) 0.064(9) 0.043(8) -0.002(7) -0.001(6) 0.005(7)
C7A 0.025(6) 0.032(7) 0.037(7) -0.005(6) -0.003(5) 0.001(5)
C8A 0.047(8) 0.023(6) 0.030(7) 0.004(6) -0.005(6) -0.013(6)
C9A 0.038(7) 0.036(7) 0.027(7) -0.007(6) 0.005(6) -0.004(6)
C10A 0.016(6) 0.049(8) 0.055(9) -0.009(7) 0.000(6) -0.005(6)
C11A 0.033(7) 0.058(9) 0.039(8) 0.008(7) 0.007(6) -0.010(7)
C12A 0.035(7) 0.046(8) 0.041(8) 0.000(7) -0.003(6) 0.005(6)
C13A 0.034(6) 0.034(7) 0.022(7) -0.003(6) 0.000(5) -0.002(6)
C14A 0.034(7) 0.031(7) 0.020(6) -0.004(6) 0.008(5) -0.016(6)
C15A 0.030(7) 0.043(7) 0.020(7) -0.005(6) -0.004(5) -0.004(6)
N1A 0.037(6) 0.031(5) 0.019(5) -0.015(5) -0.008(4) 0.000(5)
N2A 0.033(5) 0.039(6) 0.033(6) 0.005(5) -0.007(5) -0.003(5)
N3A 0.033(5) 0.034(6) 0.020(5) -0.012(5) -0.002(4) -0.008(5)
O1A 0.045(4) 0.027(4) 0.010(4) -0.004(3) 0.001(3) -0.002(4)
C1B 0.028(6) 0.036(7) 0.029(7) -0.017(6) 0.002(5) -0.006(6)
C2B 0.027(7) 0.042(7) 0.036(8) -0.014(6) 0.003(6) -0.004(6)
C3B 0.028(7) 0.052(8) 0.050(9) -0.002(7) 0.003(6) 0.000(6)
C4B 0.048(8) 0.045(8) 0.069(10) 0.000(8) 0.012(7) -0.006(7)
C5B 0.054(9) 0.076(11) 0.062(10) -0.010(9) 0.013(8) -0.023(8)
C6B 0.041(8) 0.063(10) 0.058(10) -0.013(8) 0.007(7) -0.004(7)
C7B 0.040(7) 0.056(9) 0.033(8) -0.018(7) 0.015(6) -0.010(7)
C8B 0.033(7) 0.043(8) 0.037(8) -0.027(7) 0.009(6) -0.006(6)
C9B 0.035(7) 0.037(8) 0.062(10) -0.020(7) -0.022(7) 0.000(6)
C10B 0.031(7) 0.076(11) 0.074(11) -0.034(9) -0.010(7) -0.010(8)
C11B 0.034(8) 0.060(10) 0.076(11) -0.026(9) -0.020(8) 0.019(7)
C12B 0.051(8) 0.037(8) 0.070(10) -0.017(7) -0.015(7) -0.004(7)
C13B 0.037(7) 0.026(7) 0.046(8) -0.003(6) -0.013(6) -0.004(6)
C14B 0.028(7) 0.049(8) 0.046(8) -0.030(7) -0.008(6) 0.000(6)
C15B 0.034(7) 0.045(8) 0.026(7) -0.017(6) -0.002(6) -0.009(6)
N1B 0.026(5) 0.035(6) 0.034(6) -0.021(5) -0.017(4) 0.005(4)
N2B 0.036(6) 0.048(7) 0.052(7) -0.032(6) 0.001(5) -0.004(6)
N3B 0.026(5) 0.037(6) 0.031(6) -0.017(5) -0.008(4) -0.002(5)
O1B 0.032(4) 0.034(4) 0.023(4) -0.007(4) 0.001(3) 0.002(4)
C1C 0.032(6) 0.019(6) 0.024(7) -0.004(5) -0.005(5) 0.002(5)
C2C 0.024(6) 0.029(6) 0.028(7) -0.014(6) -0.006(5) -0.002(5)
C3C 0.044(7) 0.031(7) 0.024(7) -0.013(6) 0.002(6) -0.001(6)
C4C 0.038(7) 0.030(7) 0.027(7) 0.001(6) -0.007(5) 0.006(5)
C5C 0.024(6) 0.036(7) 0.033(7) -0.013(6) 0.001(5) -0.006(5)
C6C 0.033(6) 0.046(7) 0.019(6) -0.003(6) -0.010(5) -0.016(6)
C7C 0.039(7) 0.030(7) 0.016(6) -0.010(6) 0.001(5) -0.007(5)
C8C 0.015(5) 0.029(6) 0.033(7) -0.002(6) -0.003(5) -0.007(5)
C9C 0.029(6) 0.023(6) 0.025(7) 0.001(6) -0.003(5) -0.004(5)
C10C 0.032(6) 0.047(8) 0.025(7) -0.008(6) -0.004(5) -0.011(6)
C11C 0.038(7) 0.048(8) 0.016(6) 0.002(6) 0.001(5) -0.019(6)
C12C 0.033(7) 0.035(7) 0.041(8) -0.012(7) -0.006(6) 0.007(6)
C13C 0.033(6) 0.029(6) 0.021(6) -0.012(6) 0.002(5) -0.008(5)
C14C 0.019(6) 0.036(7) 0.025(7) -0.014(6) 0.011(5) -0.012(5)
C15C 0.019(6) 0.022(6) 0.017(6) -0.005(5) 0.004(5) -0.002(5)
N1C 0.018(5) 0.034(5) 0.015(5) 0.002(5) 0.003(4) -0.005(4)
N2C 0.024(5) 0.028(5) 0.024(5) -0.016(5) -0.005(4) 0.007(4)
N3C 0.024(5) 0.035(6) 0.024(6) -0.012(5) -0.002(4) -0.007(4)
O1C 0.048(5) 0.029(4) 0.019(4) -0.016(4) -0.006(4) 0.002(4)
C1D 0.022(5) 0.020(5) 0.021(5) -0.006(5) -0.012(4) 0.012(4)
C2D 0.025(6) 0.036(7) 0.019(6) -0.009(6) -0.002(5) -0.009(5)
C3D 0.039(7) 0.029(7) 0.030(7) -0.003(6) -0.013(6) 0.004(6)
C4D 0.054(8) 0.025(7) 0.039(8) -0.002(6) -0.010(6) -0.011(6)
C5D 0.043(7) 0.047(8) 0.016(6) -0.010(6) -0.013(5) -0.004(6)
C6D 0.039(7) 0.028(7) 0.045(8) -0.015(6) -0.007(6) -0.003(6)
C7D 0.026(6) 0.025(6) 0.023(7) -0.003(6) 0.002(5) -0.007(5)
C8D 0.026(6) 0.021(6) 0.026(7) -0.013(5) -0.006(5) 0.005(5)
C9D 0.022(6) 0.032(7) 0.034(7) -0.016(6) -0.008(5) 0.002(5)
C10D 0.029(6) 0.037(7) 0.026(7) -0.022(6) -0.009(5) 0.000(5)
C11D 0.042(7) 0.031(7) 0.052(9) -0.020(7) -0.010(6) -0.004(6)
C12D 0.023(6) 0.017(6) 0.039(8) 0.015(6) -0.002(5) -0.003(5)
C13D 0.024(6) 0.027(6) 0.026(7) -0.004(6) -0.004(5) -0.005(5)
C14D 0.033(6) 0.024(6) 0.033(7) -0.014(6) -0.011(5) -0.003(5)
C15D 0.021(6) 0.029(6) 0.019(6) -0.011(5) 0.003(5) -0.005(5)
N1D 0.029(5) 0.018(5) 0.026(6) -0.007(4) -0.004(4) -0.005(4)
N2D 0.035(5) 0.026(5) 0.026(6) -0.005(5) -0.007(4) 0.002(4)
N3D 0.026(5) 0.026(5) 0.027(6) -0.011(5) -0.002(4) -0.003(4)
O1D 0.042(4) 0.024(4) 0.025(4) -0.006(4) -0.006(3) -0.008(4)
C1E 0.048(7) 0.015(6) 0.027(7) 0.002(5) 0.003(6) -0.011(5)
C2E 0.033(6) 0.037(7) 0.030(7) -0.013(6) -0.012(5) -0.009(5)
C3E 0.038(7) 0.025(6) 0.043(8) -0.005(6) -0.006(6) -0.017(6)
C4E 0.027(6) 0.033(7) 0.048(8) -0.019(6) -0.001(6) -0.008(5)
C5E 0.049(7) 0.017(6) 0.030(7) 0.005(5) -0.013(6) 0.000(6)
C6E 0.054(8) 0.034(7) 0.036(8) -0.009(6) -0.006(6) -0.016(6)
N1E 0.035(5) 0.019(5) 0.026(5) -0.006(4) -0.005(4) -0.003(4)
O1E 0.032(4) 0.026(4) 0.024(4) -0.015(3) -0.011(3) -0.005(3)
O2E 0.034(4) 0.021(4) 0.032(5) -0.020(4) -0.005(3) -0.006(3)
O3E 0.056(5) 0.030(4) 0.020(5) 0.003(4) -0.001(4) -0.020(4)
C1F 0.033(6) 0.025(6) 0.029(7) -0.010(5) -0.004(5) -0.003(5)
C2F 0.026(6) 0.017(6) 0.035(7) -0.001(5) -0.014(5) 0.001(5)
C3F 0.036(6) 0.019(6) 0.022(6) -0.004(5) -0.007(5) -0.003(5)
C4F 0.039(7) 0.033(7) 0.028(7) -0.014(6) -0.005(5) -0.009(6)
C5F 0.027(6) 0.038(7) 0.032(7) -0.010(6) -0.003(5) 0.002(5)
C6F 0.037(7) 0.017(6) 0.044(8) 0.007(6) 0.011(6) -0.007(5)
N1F 0.046(6) 0.030(5) 0.020(5) -0.003(5) -0.013(4) -0.005(5)
O1F 0.035(4) 0.030(4) 0.017(4) -0.003(3) -0.007(3) -0.002(3)
O2F 0.018(4) 0.035(4) 0.024(4) -0.008(3) -0.004(3) -0.010(3)
O3F 0.030(4) 0.031(4) 0.031(5) -0.004(4) -0.007(4) -0.005(3)
C1G 0.038(7) 0.031(7) 0.042(8) -0.004(6) -0.025(6) 0.009(5)
C2G 0.045(6) 0.050(6) 0.026(6) -0.019(5) -0.020(5) 0.002(5)
C3G 0.031(7) 0.038(7) 0.045(8) -0.003(6) -0.013(6) -0.004(6)
C4G 0.043(8) 0.065(9) 0.051(9) -0.018(8) -0.027(7) -0.002(7)
C5G 0.073(9) 0.038(8) 0.053(9) -0.021(7) -0.029(8) 0.001(7)
C6G 0.048(6) 0.058(7) 0.046(7) 0.002(6) -0.025(6) 0.014(6)
N1G 0.042(6) 0.036(6) 0.037(6) -0.018(5) -0.016(5) 0.013(5)
O1G 0.032(4) 0.030(4) 0.026(4) -0.014(4) -0.010(3) 0.004(3)
O2G 0.028(4) 0.030(4) 0.023(4) -0.010(3) -0.008(3) 0.006(3)
O3G 0.050(5) 0.035(5) 0.040(5) -0.016(4) -0.016(4) 0.012(4)
C1H 0.037(7) 0.026(6) 0.032(7) -0.009(6) -0.012(5) 0.006(5)
C2H 0.049(6) 0.027(5) 0.033(6) 0.009(5) -0.009(5) -0.027(5)
C3H 0.054(8) 0.028(7) 0.034(7) -0.005(6) 0.001(6) -0.022(6)
C4H 0.037(7) 0.051(8) 0.035(8) -0.017(7) 0.003(6) -0.016(6)
C5H 0.063(8) 0.033(7) 0.034(8) 0.002(6) -0.003(6) -0.012(7)
C6H 0.044(7) 0.038(7) 0.032(7) -0.012(6) 0.007(6) -0.005(6)
N1H 0.046(6) 0.039(6) 0.023(6) -0.005(5) -0.004(5) -0.015(5)
O1H 0.027(4) 0.026(4) 0.026(4) -0.009(4) -0.008(3) -0.001(3)
O2H 0.028(4) 0.029(4) 0.023(4) 0.000(3) -0.010(3) -0.004(3)
O3H 0.061(5) 0.024(4) 0.028(5) -0.002(4) -0.011(4) -0.015(4)
N1 0.135(14) 0.088(12) 0.149(16) -0.035(11) -0.038(11) 0.013(10)
C1 0.097(15) 0.071(13) 0.097(15) 0.012(12) 0.005(12) 0.001(11)
C2 0.105(14) 0.148(19) 0.19(2) -0.027(16) -0.102(14) 0.048(13)
O1W 0.047(7) 0.057(8) 0.069(9) 0.011(7) 0.002(6) -0.002(6)
Cl1 0.131(12) 0.38(3) 0.28(2) 0.26(2) -0.157(14) -0.207(17)
O2T 0.093(18) 0.25(3) 0.14(3) 0.05(2) -0.030(16) -0.12(2)
O3T 0.10(2) 0.16(3) 0.11(3) 0.08(2) -0.036(18) -0.02(2)
O4T 0.035(13) 0.21(3) 0.22(3) 0.15(3) -0.061(16) -0.040(16)

loop_
_atom_type_symbol
_atom_type_description
_atom_type_scat_dispersion_real
_atom_type_scat_dispersion_imag
_atom_type_scat_source
C C 0.0033 0.0016 'International Tables Vol C Tables 4.2.6.8 and 6.1.1.4'
H H 0.0000 0.0000 'International Tables Vol C Tables 4.2.6.8 and 6.1.1.4'
N N 0.0061 0.0033 'International Tables Vol C Tables 4.2.6.8 and 6.1.1.4'
O O 0.0106 0.0060 'International Tables Vol C Tables 4.2.6.8 and 6.1.1.4'
Cl Cl 0.1484 0.1585 'International Tables Vol C Tables 4.2.6.8 and 6.1.1.4'
Ni Ni 0.3393 1.1124 'International Tables Vol C Tables 4.2.6.8 and 6.1.1.4'
Y Y -2.7962 3.5667 'International Tables Vol C Tables 4.2.6.8 and 6.1.1.4'

loop_
_geom_angle_atom_site_label_1
_geom_angle_atom_site_label_2
_geom_angle_atom_site_label_3
_geom_angle
O1E Y O2E 73.9(2)
O1E Y O2G 122.3(2)
O2E Y O2G 79.2(2)
O1E Y O1H 132.2(2)
O2E Y O1H 152.6(2)
O2G Y O1H 78.4(2)
O1E Y O2H 68.4(2)
O2E Y O2H 132.1(2)
O2G Y O2H 146.9(2)
O1H Y O2H 73.7(2)
O1E Y O2F 146.8(2)
O2E Y O2F 78.3(2)
O2G Y O2F 68.4(2)
O1H Y O2F 78.9(2)
O2H Y O2F 121.8(2)
O1E Y O1G 79.8(2)
O2E Y O1G 122.7(2)
O2G Y O1G 73.6(2)
O1H Y O1G 64.8(2)
O2H Y O1G 78.6(2)
O2F Y O1G 131.6(2)
O1E Y O1F 77.7(2)
O2E Y O1F 64.6(2)
O2G Y O1F 132.1(2)
O1H Y O1F 122.5(2)
O2H Y O1F 79.0(2)
O2F Y O1F 74.2(2)
O1G Y O1F 152.7(2)
O1E Y Ni5 89.10(16)
O2E Y Ni5 160.74(16)
O2G Y Ni5 103.35(17)
O1H Y Ni5 43.12(16)
O2H Y Ni5 43.59(15)
O2F Y Ni5 120.64(16)
O1G Y Ni5 43.03(16)
O1F Y Ni5 121.28(16)
O1E Y Ni2 103.17(17)
O2E Y Ni2 43.12(16)
O2G Y Ni2 89.25(16)
O1H Y Ni2 120.97(17)
O2H Y Ni2 120.36(16)
O2F Y Ni2 43.61(16)
O1G Y Ni2 160.78(15)
O1F Y Ni2 42.91(15)
Ni5 Y Ni2 154.25(6)
O1E Y Ni4 121.28(16)
O2E Y Ni4 121.23(16)
O2G Y Ni4 43.39(16)
O1H Y Ni4 43.16(15)
O2H Y Ni4 103.53(16)
O2F Y Ni4 88.68(16)
O1G Y Ni4 42.95(15)
O1F Y Ni4 160.71(16)
Ni5 Y Ni4 60.16(6)
Ni2 Y Ni4 126.59(6)
O1E Y Ni1 43.29(16)
O2E Y Ni1 43.08(14)
O2G Y Ni1 120.80(17)
O1H Y Ni1 160.43(15)
O2H Y Ni1 88.99(16)
O2F Y Ni1 103.48(17)
O1G Y Ni1 121.55(17)
O1F Y Ni1 42.71(16)
Ni5 Y Ni1 126.64(6)
Ni2 Y Ni1 60.02(6)
Ni4 Y Ni1 154.66(6)
O1A Ni1 O3E 84.8(3)
O1A Ni1 O1F 90.9(3)
O3E Ni1 O1F 103.6(3)
O1A Ni1 N1E 111.2(3)
O3E Ni1 N1E 83.9(3)
O1F Ni1 N1E 157.4(3)
O1A Ni1 O2E 165.2(3)
O3E Ni1 O2E 101.7(3)
O1F Ni1 O2E 74.7(2)
N1E Ni1 O2E 82.9(3)
O1A Ni1 O1E 91.9(3)
O3E Ni1 O1E 165.8(3)
O1F Ni1 O1E 90.3(2)
N1E Ni1 O1E 84.5(3)
O2E Ni1 O1E 84.9(3)
O1A Ni1 Y 117.4(2)
O3E Ni1 Y 142.9(2)
O1F Ni1 Y 50.80(18)
N1E Ni1 Y 111.3(2)
O2E Ni1 Y 50.39(18)
O1E Ni1 Y 50.09(17)
O1B Ni2 O3F 84.8(3)
O1B Ni2 N1F 107.1(3)
O3F Ni2 N1F 84.1(3)
O1B Ni2 O1F 167.9(3)
O3F Ni2 O1F 99.6(3)
N1F Ni2 O1F 84.6(3)
O1B Ni2 O2E 93.1(3)
O3F Ni2 O2E 101.2(3)
N1F Ni2 O2E 159.6(3)
O1F Ni2 O2E 75.1(3)
O1B Ni2 O2F 91.4(3)
O3F Ni2 O2F 167.3(3)
N1F Ni2 O2F 85.4(3)
O1F Ni2 O2F 86.5(2)
O2E Ni2 O2F 91.1(2)
O1B Ni2 Y 119.1(2)
O3F Ni2 Y 140.7(2)
N1F Ni2 Y 113.7(2)
O1F Ni2 Y 51.25(18)
O2E Ni2 Y 50.85(18)
O2F Ni2 Y 51.02(18)
O2G Ni3 O2F 80.8(2)
O2G Ni3 N1C 87.3(3)
O2F Ni3 N1C 104.1(3)
O2G Ni3 N1B 103.3(3)
O2F Ni3 N1B 87.3(3)
N1C Ni3 N1B 165.7(3)
O2G Ni3 N3B 96.8(3)
O2F Ni3 N3B 165.8(3)
N1C Ni3 N3B 89.7(3)
N1B Ni3 N3B 79.6(3)
O2G Ni3 N3C 166.7(3)
O2F Ni3 N3C 98.9(3)
N1C Ni3 N3C 79.8(3)
N1B Ni3 N3C 89.9(3)
N3B Ni3 N3C 86.6(3)
O2G Ni3 Y 40.36(17)
O2F Ni3 Y 40.49(18)
N1C Ni3 Y 98.0(2)
N1B Ni3 Y 96.3(2)
N3B Ni3 Y 135.3(2)
N3C Ni3 Y 138.07(19)
O3G Ni4 O1C 86.5(3)
O3G Ni4 N1G 83.3(4)
O1C Ni4 N1G 106.5(3)
O3G Ni4 O1G 99.8(3)
O1C Ni4 O1G 169.0(3)
N1G Ni4 O1G 83.4(3)
O3G Ni4 O1H 101.2(3)
O1C Ni4 O1H 95.0(3)
N1G Ni4 O1H 158.3(3)
O1G Ni4 O1H 75.0(3)
O3G Ni4 O2G 167.6(3)
O1C Ni4 O2G 90.2(3)
N1G Ni4 O2G 86.2(3)
O1G Ni4 O2G 85.4(3)
O1H Ni4 O2G 91.0(3)
O3G Ni4 Y 140.5(2)
O1C Ni4 Y 119.0(2)
N1G Ni4 Y 113.5(3)
O1G Ni4 Y 50.89(19)
O1H Ni4 Y 50.74(18)
O2G Ni4 Y 50.70(16)
O1D Ni5 O3H 85.7(3)
O1D Ni5 N1H 109.0(3)
O3H Ni5 N1H 83.5(3)
O1D Ni5 O1G 92.4(3)
O3H Ni5 O1G 101.2(3)
N1H Ni5 O1G 158.5(3)
O1D Ni5 O1H 167.1(3)
O3H Ni5 O1H 100.2(3)
N1H Ni5 O1H 83.2(3)
O1G Ni5 O1H 75.3(2)
O1D Ni5 O2H 91.0(3)
O3H Ni5 O2H 166.7(3)
N1H Ni5 O2H 85.3(3)
O1G Ni5 O2H 91.8(3)
O1H Ni5 O2H 85.6(2)
O1D Ni5 Y 117.95(19)
O3H Ni5 Y 141.1(2)
N1H Ni5 Y 113.2(3)
O1G Ni5 Y 51.18(19)
O1H Ni5 Y 51.04(18)
O2H Ni5 Y 51.02(17)
O2H Ni6 O1E 80.9(2)
O2H Ni6 N1A 102.6(3)
O1E Ni6 N1A 88.5(3)
O2H Ni6 N1D 87.1(3)
O1E Ni6 N1D 102.2(3)
N1A Ni6 N1D 166.6(3)
O2H Ni6 N3D 167.6(3)
O1E Ni6 N3D 98.3(3)
N1A Ni6 N3D 89.8(3)
N1D Ni6 N3D 81.0(3)
O2H Ni6 N3A 96.6(3)
O1E Ni6 N3A 168.1(3)
N1A Ni6 N3A 80.6(3)
N1D Ni6 N3A 89.2(3)
N3D Ni6 N3A 86.7(3)
O2H Ni6 Y 40.68(17)
O1E Ni6 Y 40.20(17)
N1A Ni6 Y 97.0(2)
N1D Ni6 Y 96.3(2)
N3D Ni6 Y 137.26(19)
N3A Ni6 Y 136.1(2)
N1A C1A C15A 117.3(9)
N1A C1A C2A 134.5(10)
C15A C1A C2A 108.2(9)
C3A C2A C7A 118.8(10)
C3A C2A C1A 133.8(10)
C7A C2A C1A 107.4(9)
C4A C3A C2A 120.2(11)
C4A C3A H3A 119.9
C2A C3A H3A 119.9
C3A C4A C5A 119.3(11)
C3A C4A H4A 120.4
C5A C4A H4A 120.4
C6A C5A C4A 122.5(11)
C6A C5A H5A 118.8
C4A C5A H5A 118.8
C5A C6A C7A 117.6(10)
C5A C6A H6A 121.2
C7A C6A H6A 121.2
C6A C7A C2A 121.7(10)
C6A C7A C8A 129.6(10)
C2A C7A C8A 108.7(9)
N2A C8A C15A 124.3(10)
N2A C8A C7A 129.6(10)
C15A C8A C7A 106.2(9)
N2A C9A C10A 118.2(10)
N2A C9A C14A 123.5(10)
C10A C9A C14A 118.2(10)
C11A C10A C9A 122.3(10)
C11A C10A H10A 118.8
C9A C10A H10A 118.8
C10A C11A C12A 119.3(10)
C10A C11A H11A 120.4
C12A C11A H11A 120.4
C13A C12A C11A 121.0(11)
C13A C12A H12A 119.5
C11A C12A H12A 119.5
C12A C13A C14A 120.7(10)
C12A C13A H13A 119.7
C14A C13A H13A 119.7
N3A C14A C13A 121.6(9)
N3A C14A C9A 119.9(10)
C13A C14A C9A 118.5(9)
N3A C15A C8A 124.0(10)
N3A C15A C1A 126.3(9)
C8A C15A C1A 109.6(10)
C1A N1A O1A 120.0(8)
C1A N1A Ni6 113.5(7)
O1A N1A Ni6 126.1(6)
C8A N2A C9A 113.5(9)
C15A N3A C14A 114.6(9)
C15A N3A Ni6 102.2(6)
C14A N3A Ni6 143.1(7)
N1A O1A Ni1 113.4(5)
N1B C1B C15B 118.9(10)
N1B C1B C2B 133.9(10)
C15B C1B C2B 107.3(9)
C3B C2B C7B 120.9(11)
C3B C2B C1B 131.3(10)
C7B C2B C1B 107.8(11)
C2B C3B C4B 119.2(10)
C2B C3B H3B 120.4
C4B C3B H3B 120.4
C5B C4B C3B 118.4(12)
C5B C4B H4B 120.8
C3B C4B H4B 120.8
C6B C5B C4B 122.6(12)
C6B C5B H5B 118.7
C4B C5B H5B 118.7
C7B C6B C5B 118.2(12)
C7B C6B H6B 120.9
C5B C6B H6B 120.9
C6B C7B C2B 120.6(12)
C6B C7B C8B 130.4(11)
C2B C7B C8B 108.9(10)
N2B C8B C15B 122.1(11)
N2B C8B C7B 131.6(10)
C15B C8B C7B 106.3(10)
N2B C9B C10B 117.7(11)
N2B C9B C14B 122.9(10)
C10B C9B C14B 119.3(12)
C11B C10B C9B 121.1(12)
C11B C10B H10B 119.4
C9B C10B H10B 119.4
C10B C11B C12B 119.4(11)
C10B C11B H11B 120.3
C12B C11B H11B 120.3
C13B C12B C11B 121.0(12)
C13B C12B H12B 119.5
C11B C12B H12B 119.5
C12B C13B C14B 120.9(11)
C12B C13B H13B 119.5
C14B C13B H13B 119.5
N3B C14B C13B 122.0(10)
N3B C14B C9B 119.8(10)
C13B C14B C9B 118.1(10)
N3B C15B C1B 125.0(10)
N3B C15B C8B 125.3(10)
C1B C15B C8B 109.6(10)
C1B N1B O1B 119.8(9)
C1B N1B Ni3 113.5(7)
O1B N1B Ni3 126.0(6)
C8B N2B C9B 115.1(9)
C15B N3B C14B 114.8(9)
C15B N3B Ni3 102.8(7)
C14B N3B Ni3 142.4(8)
N1B O1B Ni2 113.0(5)
N1C C1C C15C 116.3(9)
N1C C1C C2C 136.1(10)
C15C C1C C2C 107.4(9)
C3C C2C C7C 120.6(9)
C3C C2C C1C 130.8(10)
C7C C2C C1C 108.6(9)
C2C C3C C4C 118.4(10)
C2C C3C H3C 120.8
C4C C3C H3C 120.8
C3C C4C C5C 120.8(10)
C3C C4C H4C 119.6
C5C C4C H4C 119.6
C6C C5C C4C 121.0(10)
C6C C5C H5C 119.5
C4C C5C H5C 119.5
C7C C6C C5C 117.8(10)
C7C C6C H6C 121.1
C5C C6C H6C 121.1
C6C C7C C2C 121.4(10)
C6C C7C C8C 131.1(10)
C2C C7C C8C 107.4(9)
N2C C8C C15C 123.3(10)
N2C C8C C7C 129.1(10)
C15C C8C C7C 107.6(9)
N2C C9C C14C 124.4(10)
N2C C9C C10C 117.4(10)
C14C C9C C10C 118.2(10)
C11C C10C C9C 121.8(11)
C11C C10C H10C 119.1
C9C C10C H10C 119.1
C10C C11C C12C 120.3(10)
C10C C11C H11C 119.9
C12C C11C H11C 119.9
C13C C12C C11C 120.4(11)
C13C C12C H12C 119.8
C11C C12C H12C 119.8
C12C C13C C14C 119.9(10)
C12C C13C H13C 120.1
C14C C13C H13C 120.1
N3C C14C C13C 120.3(10)
N3C C14C C9C 120.2(10)
C13C C14C C9C 119.5(10)
N3C C15C C1C 127.7(10)
N3C C15C C8C 123.4(10)
C1C C15C C8C 108.9(9)
C1C N1C O1C 116.9(8)
C1C N1C Ni3 113.9(7)
O1C N1C Ni3 126.7(7)
C8C N2C C9C 112.9(9)
C15C N3C C14C 115.7(9)
C15C N3C Ni3 100.2(7)
C14C N3C Ni3 143.0(7)
N1C O1C Ni4 113.2(6)
N1D C1D C15D 117.2(9)
N1D C1D C2D 135.0(10)
C15D C1D C2D 107.7(9)
C3D C2D C7D 121.8(10)
C3D C2D C1D 131.4(10)
C7D C2D C1D 106.9(9)
C2D C3D C4D 118.3(10)
C2D C3D H3D 120.8
C4D C3D H3D 120.8
C5D C4D C3D 119.6(10)
C5D C4D H4D 120.2
C3D C4D H4D 120.2
C6D C5D C4D 123.7(10)
C6D C5D H5D 118.1
C4D C5D H5D 118.1
C5D C6D C7D 116.7(10)
C5D C6D H6D 121.7
C7D C6D H6D 121.7
C2D C7D C6D 119.9(10)
C2D C7D C8D 111.1(9)
C6D C7D C8D 129.0(10)
N2D C8D C15D 122.7(10)
N2D C8D C7D 132.0(10)
C15D C8D C7D 105.2(9)
N2D C9D C10D 118.4(10)
N2D C9D C14D 123.5(9)
C10D C9D C14D 118.1(10)
C11D C10D C9D 122.0(10)
C11D C10D H10D 119.0
C9D C10D H10D 119.0
C10D C11D C12D 119.6(10)
C10D C11D H11D 120.2
C12D C11D H11D 120.2
C13D C12D C11D 120.6(10)
C13D C12D H12D 119.7
C11D C12D H12D 119.7
C12D C13D C14D 121.2(10)
C12D C13D H13D 119.4
C14D C13D H13D 119.4
N3D C14D C13D 121.1(10)
N3D C14D C9D 120.5(10)
C13D C14D C9D 118.4(9)
N3D C15D C8D 124.7(9)
N3D C15D C1D 126.0(9)
C8D C15D C1D 109.0(9)
C1D N1D O1D 118.0(8)
C1D N1D Ni6 113.1(6)
O1D N1D Ni6 127.2(6)
C8D N2D C9D 114.1(9)
C15D N3D C14D 114.4(9)
C15D N3D Ni6 101.7(6)
C14D N3D Ni6 143.2(7)
N1D O1D Ni5 113.0(6)
O1E C1E C2E 112.5(8)
O1E C1E H1EA 109.1
C2E C1E H1EA 109.1
O1E C1E H1EB 109.1
C2E C1E H1EB 109.1
H1EA C1E H1EB 107.8
N1E C2E C1E 109.7(8)
N1E C2E H2EA 109.7
C1E C2E H2EA 109.7
N1E C2E H2EB 109.7
C1E C2E H2EB 109.7
H2EA C2E H2EB 108.2
O2E C3E C4E 110.7(8)
O2E C3E H3EA 109.5
C4E C3E H3EA 109.5
O2E C3E H3EB 109.5
C4E C3E H3EB 109.5
H3EA C3E H3EB 108.1
N1E C4E C3E 112.4(8)
N1E C4E H4EA 109.1
C3E C4E H4EA 109.1
N1E C4E H4EB 109.1
C3E C4E H4EB 109.1
H4EA C4E H4EB 107.9
O3E C5E C6E 107.9(8)
O3E C5E H5EA 110.1
C6E C5E H5EA 110.1
O3E C5E H5EB 110.1
C6E C5E H5EB 110.1
H5EA C5E H5EB 108.4
N1E C6E C5E 109.9(8)
N1E C6E H6EA 109.7
C5E C6E H6EA 109.7
N1E C6E H6EB 109.7
C5E C6E H6EB 109.7
H6EA C6E H6EB 108.2
C6E N1E C4E 113.4(8)
C6E N1E C2E 116.0(8)
C4E N1E C2E 110.8(8)
C6E N1E Ni1 102.9(6)
C4E N1E Ni1 109.2(6)
C2E N1E Ni1 103.4(6)
C1E O1E Ni6 117.1(6)
C1E O1E Ni1 108.1(5)
Ni6 O1E Ni1 112.8(3)
C1E O1E Y 122.6(5)
Ni6 O1E Y 105.6(3)
Ni1 O1E Y 86.6(2)
C3E O2E Ni2 116.4(6)
C3E O2E Ni1 107.0(5)
Ni2 O2E Ni1 93.9(3)
C3E O2E Y 152.1(6)
Ni2 O2E Y 86.0(2)
Ni1 O2E Y 86.5(2)
C5E O3E Ni1 110.6(6)
C5E O3E H3E 109.5
Ni1 O3E H3E 107.9
O1F C1F C2F 111.2(7)
O1F C1F H1FA 109.4
C2F C1F H1FA 109.4
O1F C1F H1FB 109.4
C2F C1F H1FB 109.4
H1FA C1F H1FB 108.0
N1F C2F C1F 112.2(8)
N1F C2F H2FA 109.2
C1F C2F H2FA 109.2
N1F C2F H2FB 109.2
C1F C2F H2FB 109.2
H2FA C2F H2FB 107.9
O2F C3F C4F 111.5(8)
O2F C3F H3FA 109.3
C4F C3F H3FA 109.3
O2F C3F H3FB 109.3
C4F C3F H3FB 109.3
H3FA C3F H3FB 108.0
N1F C4F C3F 111.1(8)
N1F C4F H4FA 109.4
C3F C4F H4FA 109.4
N1F C4F H4FB 109.4
C3F C4F H4FB 109.4
H4FA C4F H4FB 108.0
N1F C5F C6F 109.4(9)
N1F C5F H5FA 109.8
C6F C5F H5FA 109.8
N1F C5F H5FB 109.8
C6F C5F H5FB 109.8
H5FA C5F H5FB 108.2
O3F C6F C5F 110.4(8)
O3F C6F H6FA 109.6
C5F C6F H6FA 109.6
O3F C6F H6FB 109.6
C5F C6F H6FB 109.6
H6FA C6F H6FB 108.1
C5F N1F C4F 117.0(8)
C5F N1F C2F 112.6(8)
C4F N1F C2F 110.4(7)
C5F N1F Ni2 103.8(6)
C4F N1F Ni2 103.5(6)
C2F N1F Ni2 108.5(6)
C1F O1F Ni2 106.5(5)
C1F O1F Ni1 115.4(6)
Ni2 O1F Ni1 94.5(3)
C1F O1F Y 153.2(6)
Ni2 O1F Y 85.8(2)
Ni1 O1F Y 86.5(2)
C3F O2F Ni3 118.4(5)
C3F O2F Ni2 107.8(5)
Ni3 O2F Ni2 112.8(3)
C3F O2F Y 122.5(5)
Ni3 O2F Y 105.3(3)
Ni2 O2F Y 85.4(2)
C6F O3F Ni2 110.4(5)
O1G C1G C2G 109.5(8)
O1G C1G H1GA 109.8
C2G C1G H1GA 109.8
O1G C1G H1GB 109.8
C2G C1G H1GB 109.8
H1GA C1G H1GB 108.2
N1G C2G C1G 113.2(8)
N1G C2G H2GA 108.9
C1G C2G H2GA 108.9
N1G C2G H2GB 108.9
C1G C2G H2GB 108.9
H2GA C2G H2GB 107.7
O2G C3G C4G 110.3(8)
O2G C3G H3GA 109.6
C4G C3G H3GA 109.6
O2G C3G H3GB 109.6
C4G C3G H3GB 109.6
H3GA C3G H3GB 108.1
N1G C4G C3G 111.0(9)
N1G C4G H4GA 109.4
C3G C4G H4GA 109.4
N1G C4G H4GB 109.4
C3G C4G H4GB 109.4
H4GA C4G H4GB 108.0
O3G C5G C6G 109.7(10)
O3G C5G H5GA 109.7
C6G C5G H5GA 109.7
O3G C5G H5GB 109.7
C6G C5G H5GB 109.7
H5GA C5G H5GB 108.2
N1G C6G C5G 107.9(9)
N1G C6G H6GA 110.1
C5G C6G H6GA 110.1
N1G C6G H6GB 110.1
C5G C6G H6GB 110.1
H6GA C6G H6GB 108.4
C4G N1G C6G 114.5(8)
C4G N1G C2G 111.3(9)
C6G N1G C2G 115.5(9)
C4G N1G Ni4 102.2(7)
C6G N1G Ni4 102.5(7)
C2G N1G Ni4 109.3(6)
C1G O1G Ni5 114.4(6)
C1G O1G Ni4 107.5(5)
Ni5 O1G Ni4 94.3(3)
C1G O1G Y 153.9(6)
Ni5 O1G Y 85.8(2)
Ni4 O1G Y 86.2(2)
C3G O2G Ni3 118.4(6)
C3G O2G Ni4 106.9(6)
Ni3 O2G Ni4 113.6(3)
C3G O2G Y 122.1(6)
Ni3 O2G Y 105.5(3)
Ni4 O2G Y 85.9(2)
C5G O3G Ni4 111.7(7)
C5G O3G H3G 109.5
Ni4 O3G H3G 102.5
O1H C1H C2H 111.0(8)
O1H C1H H1HA 109.4
C2H C1H H1HA 109.4
O1H C1H H1HB 109.4
C2H C1H H1HB 109.4
H1HA C1H H1HB 108.0
N1H C2H C1H 111.2(8)
N1H C2H H2HA 109.4
C1H C2H H2HA 109.4
N1H C2H H2HB 109.4
C1H C2H H2HB 109.4
H2HA C2H H2HB 108.0
O2H C3H C4H 110.5(9)
O2H C3H H3HA 109.5
C4H C3H H3HA 109.5
O2H C3H H3HB 109.5
C4H C3H H3HB 109.5
H3HA C3H H3HB 108.1
N1H C4H C3H 109.9(8)
N1H C4H H4HA 109.7
C3H C4H H4HA 109.7
N1H C4H H4HB 109.7
C3H C4H H4HB 109.7
H4HA C4H H4HB 108.2
O3H C5H C6H 109.1(8)
O3H C5H H5HA 109.9
C6H C5H H5HA 109.9
O3H C5H H5HB 109.9
C6H C5H H5HB 109.9
H5HA C5H H5HB 108.3
N1H C6H C5H 107.6(8)
N1H C6H H6HA 110.2
C5H C6H H6HA 110.2
N1H C6H H6HB 110.2
C5H C6H H6HB 110.2
H6HA C6H H6HB 108.5
C6H N1H C4H 114.3(8)
C6H N1H C2H 113.5(8)
C4H N1H C2H 109.8(8)
C6H N1H Ni5 103.9(6)
C4H N1H Ni5 104.3(6)
C2H N1H Ni5 110.5(6)
C1H O1H Ni5 107.8(6)
C1H O1H Ni4 114.5(5)
Ni5 O1H Ni4 94.0(3)
C1H O1H Y 153.6(6)
Ni5 O1H Y 85.8(2)
Ni4 O1H Y 86.1(2)
C3H O2H Ni6 118.7(5)
C3H O2H Ni5 107.7(5)
Ni6 O2H Ni5 113.7(3)
C3H O2H Y 121.7(6)
Ni6 O2H Y 105.1(3)
Ni5 O2H Y 85.4(2)
C5H O3H Ni5 111.0(6)
N1 C1 C2 174(2)
C1 C2 H2A 109.5
C1 C2 H2B 109.5
H2A C2 H2B 109.5
C1 C2 H2C 109.5
H2A C2 H2C 109.5
H2B C2 H2C 109.5
N1X C1X C2X 159(4)
C1X C2X H2XA 109.5
C1X C2X H2XB 109.5
H2XA C2X H2XB 109.5
C1X C2X H2XC 109.5
H2XA C2X H2XC 109.5
H2XB C2X H2XC 109.5
H1WA O1W H1WB 109.5
O1T Cl1 O2T 114.3(13)
O1T Cl1 O3T 111.8(14)
O2T Cl1 O3T 104.4(16)
O1T Cl1 O4T 105.5(16)
O2T Cl1 O4T 108.8(13)
O3T Cl1 O4T 112.2(12)
O3S N1S O2S 119(2)
O3S N1S O1S 120(2)
O2S N1S O1S 121(2)
O3O N1O O2O 121(2)
O3O N1O O1O 118(2)
O2O N1O O1O 121(2)

loop_
_geom_bond_atom_site_label_1
_geom_bond_atom_site_label_2
_geom_bond_distance
Y O1E 2.348(6)
Y O2E 2.358(7)
Y O2G 2.362(6)
Y O1H 2.364(7)
Y O2H 2.364(6)
Y O2F 2.366(6)
Y O1G 2.368(7)
Y O1F 2.372(7)
Y Ni5 3.031(2)
Y Ni2 3.034(2)
Y Ni4 3.045(2)
Y Ni1 3.055(2)
Ni1 O1A 2.024(6)
Ni1 O3E 2.057(7)
Ni1 O1F 2.076(7)
Ni1 N1E 2.082(8)
Ni1 O2E 2.091(6)
Ni1 O1E 2.099(7)
Ni2 O1B 2.012(6)
Ni2 O3F 2.051(7)
Ni2 N1F 2.066(8)
Ni2 O1F 2.071(6)
Ni2 O2E 2.078(7)
Ni2 O2F 2.099(6)
Ni3 O2G 2.048(7)
Ni3 O2F 2.051(6)
Ni3 N1C 2.055(8)
Ni3 N1B 2.082(9)
Ni3 N3B 2.299(8)
Ni3 N3C 2.313(8)
Ni4 O3G 2.035(8)
Ni4 O1C 2.038(6)
Ni4 N1G 2.067(9)
Ni4 O1G 2.079(6)
Ni4 O1H 2.088(6)
Ni4 O2G 2.097(7)
Ni5 O1D 2.018(7)
Ni5 O3H 2.045(7)
Ni5 N1H 2.046(8)
Ni5 O1G 2.074(6)
Ni5 O1H 2.078(6)
Ni5 O2H 2.097(6)
Ni6 O2H 2.041(7)
Ni6 O1E 2.042(6)
Ni6 N1A 2.057(8)
Ni6 N1D 2.059(8)
Ni6 N3D 2.280(8)
Ni6 N3A 2.281(8)
C1A N1A 1.325(11)
C1A C15A 1.421(13)
C1A C2A 1.450(13)
C2A C3A 1.396(14)
C2A C7A 1.412(12)
C3A C4A 1.385(14)
C3A H3A 0.9500
C4A C5A 1.396(14)
C4A H4A 0.9500
C5A C6A 1.381(14)
C5A H5A 0.9500
C6A C7A 1.387(13)
C6A H6A 0.9500
C7A C8A 1.478(14)
C8A N2A 1.287(12)
C8A C15A 1.417(13)
C9A N2A 1.385(12)
C9A C10A 1.385(13)
C9A C14A 1.428(13)
C10A C11A 1.363(14)
C10A H10A 0.9500
C11A C12A 1.397(13)
C11A H11A 0.9500
C12A C13A 1.347(12)
C12A H12A 0.9500
C13A C14A 1.417(13)
C13A H13A 0.9500
C14A N3A 1.376(11)
C15A N3A 1.320(12)
N1A O1A 1.328(9)
C1B N1B 1.296(11)
C1B C15B 1.426(14)
C1B C2B 1.455(14)
C2B C3B 1.366(14)
C2B C7B 1.420(14)
C3B C4B 1.414(14)
C3B H3B 0.9500
C4B C5B 1.394(15)
C4B H4B 0.9500
C5B C6B 1.388(16)
C5B H5B 0.9500
C6B C7B 1.364(14)
C6B H6B 0.9500
C7B C8B 1.455(15)
C8B N2B 1.305(13)
C8B C15B 1.433(13)
C9B N2B 1.394(13)
C9B C10B 1.413(15)
C9B C14B 1.442(14)
C10B C11B 1.365(16)
C10B H10B 0.9500
C11B C12B 1.426(15)
C11B H11B 0.9500
C12B C13B 1.366(14)
C12B H12B 0.9500
C13B C14B 1.412(14)
C13B H13B 0.9500
C14B N3B 1.388(12)
C15B N3B 1.320(12)
N1B O1B 1.312(9)
C1C N1C 1.302(12)
C1C C15C 1.430(13)
C1C C2C 1.470(13)
C2C C3C 1.374(13)
C2C C7C 1.421(13)
C3C C4C 1.397(13)
C3C H3C 0.9500
C4C C5C 1.409(13)
C4C H4C 0.9500
C5C C6C 1.389(13)
C5C H5C 0.9500
C6C C7C 1.385(13)
C6C H6C 0.9500
C7C C8C 1.479(13)
C8C N2C 1.324(12)
C8C C15C 1.436(13)
C9C N2C 1.369(11)
C9C C14C 1.423(13)
C9C C10C 1.427(13)
C10C C11C 1.342(13)
C10C H10C 0.9500
C11C C12C 1.412(14)
C11C H11C 0.9500
C12C C13C 1.390(13)
C12C H12C 0.9500
C13C C14C 1.412(13)
C13C H13C 0.9500
C14C N3C 1.363(12)
C15C N3C 1.308(11)
N1C O1C 1.322(9)
C1D N1D 1.301(11)
C1D C15D 1.456(13)
C1D C2D 1.459(13)
C2D C3D 1.392(13)
C2D C7D 1.414(13)
C3D C4D 1.394(13)
C3D H3D 0.9500
C4D C5D 1.392(13)
C4D H4D 0.9500
C5D C6D 1.387(13)
C5D H5D 0.9500
C6D C7D 1.416(13)
C6D H6D 0.9500
C7D C8D 1.462(13)
C8D N2D 1.293(11)
C8D C15D 1.448(13)
C9D N2D 1.373(12)
C9D C10D 1.426(13)
C9D C14D 1.445(13)
C10D C11D 1.352(13)
C10D H10D 0.9500
C11D C12D 1.418(14)
C11D H11D 0.9500
C12D C13D 1.377(13)
C12D H12D 0.9500
C13D C14D 1.403(13)
C13D H13D 0.9500
C14D N3D 1.362(11)
C15D N3D 1.308(12)
N1D O1D 1.322(9)
C1E O1E 1.423(11)
C1E C2E 1.503(12)
C1E H1EA 0.9900
C1E H1EB 0.9900
C2E N1E 1.492(11)
C2E H2EA 0.9900
C2E H2EB 0.9900
C3E O2E 1.411(10)
C3E C4E 1.529(13)
C3E H3EA 0.9900
C3E H3EB 0.9900
C4E N1E 1.490(11)
C4E H4EA 0.9900
C4E H4EB 0.9900
C5E O3E 1.451(11)
C5E C6E 1.517(13)
C5E H5EA 0.9900
C5E H5EB 0.9900
C6E N1E 1.476(12)
C6E H6EA 0.9900
C6E H6EB 0.9900
O3E H3E 0.8400
C1F O1F 1.417(10)
C1F C2F 1.546(12)
C1F H1FA 0.9900
C1F H1FB 0.9900
C2F N1F 1.502(11)
C2F H2FA 0.9900
C2F H2FB 0.9900
C3F O2F 1.422(10)
C3F C4F 1.518(12)
C3F H3FA 0.9900
C3F H3FB 0.9900
C4F N1F 1.482(12)
C4F H4FA 0.9900
C4F H4FB 0.9900
C5F N1F 1.468(12)
C5F C6F 1.528(13)
C5F H5FA 0.9900
C5F H5FB 0.9900
C6F O3F 1.431(12)
C6F H6FA 0.9900
C6F H6FB 0.9900
C1G O1G 1.436(11)
C1G C2G 1.530(12)
C1G H1GA 0.9900
C1G H1GB 0.9900
C2G N1G 1.492(12)
C2G H2GA 0.9900
C2G H2GB 0.9900
C3G O2G 1.442(10)
C3G C4G 1.538(14)
C3G H3GA 0.9900
C3G H3GB 0.9900
C4G N1G 1.469(12)
C4G H4GA 0.9900
C4G H4GB 0.9900
C5G O3G 1.394(12)
C5G C6G 1.535(14)
C5G H5GA 0.9900
C5G H5GB 0.9900
C6G N1G 1.473(13)
C6G H6GA 0.9900
C6G H6GB 0.9900
O3G H3G 0.8400
C1H O1H 1.405(11)
C1H C2H 1.543(12)
C1H H1HA 0.9900
C1H H1HB 0.9900
C2H N1H 1.506(12)
C2H H2HA 0.9900
C2H H2HB 0.9900
C3H O2H 1.446(11)
C3H C4H 1.516(13)
C3H H3HA 0.9900
C3H H3HB 0.9900
C4H N1H 1.490(12)
C4H H4HA 0.9900
C4H H4HB 0.9900
C5H O3H 1.430(11)
C5H C6H 1.531(13)
C5H H5HA 0.9900
C5H H5HB 0.9900
C6H N1H 1.482(12)
C6H H6HA 0.9900
C6H H6HB 0.9900
N1 C1 1.143(17)
C1 C2 1.360(18)
C2 H2A 0.9800
C2 H2B 0.9800
C2 H2C 0.9800
N1X C1X 1.15(2)
C1X C2X 1.35(2)
C2X H2XA 0.9800
C2X H2XB 0.9800
C2X H2XC 0.9800
O1W H1WA 0.8698
O1W H1WB 0.8700
Cl1 O1T 1.233(19)
Cl1 O2T 1.266(18)
Cl1 O3T 1.275(18)
Cl1 O4T 1.293(19)
N1S O3S 1.233(18)
N1S O2S 1.238(18)
N1S O1S 1.252(18)
N1O O3O 1.233(18)
N1O O2O 1.248(18)
N1O O1O 1.252(18)
O8W O10W 1.22(5)
